data_4118488
loop_
_publ_author_name
'Moira Ciardi'
'Francesca Tancini'
'Guzm\'an Gil-Ram\'irez'
'Eduardo C. Escudero Ad\'an'
'Chiara Massera'
'Enrico Dalcanale'
'Pablo Ballester'

_publ_section_title
;
 Switching from Separated to Contact Ion-Pair Binding Modes with
 Diastereomeric Calix[4]pyrrole Bis-phosphonate Receptors
;
_journal_name_full 'Journal of the American Chemical Society'
_journal_page_first 13121
_journal_page_last 13132
_journal_paper_doi 10.1021/ja305684m
_journal_volume 134
_journal_year 2012
_chemical_formula_sum 'C67.5 H63.5 Cl3 N5.5 O7 P2'
_chemical_formula_weight 1232.03
_chemical_name_systematic
; 
 ? 
;
_space_group_IT_number 14
_symmetry_cell_setting monoclinic
_symmetry_space_group_name_Hall '-P 2yn'
_symmetry_space_group_name_H-M 'P 1 21/n 1'
_atom_sites_solution_hydrogens geom
_atom_sites_solution_primary direct
_atom_sites_solution_secondary difmap
_audit_creation_method SHELXL-97
_cell_angle_alpha 90.00
_cell_angle_beta 106.5860(10)
_cell_angle_gamma 90.00
_cell_formula_units_Z 4
_cell_length_a 12.8803(6)
_cell_length_b 22.8993(10)
_cell_length_c 21.1979(9)
_cell_measurement_reflns_used 9015
_cell_measurement_temperature 100(2)
_cell_measurement_theta_max 29.50
_cell_measurement_theta_min 2.19
_cell_volume 5992.2(5)
_computing_cell_refinement 'Bruker APEX2 v2011.4-0'
_computing_data_collection 'Bruker APEX2 v2011.4-0'
_computing_data_reduction 'Bruker SAINT V7.60A'
_computing_molecular_graphics 'Bruker SHELXTL'
_computing_publication_material 'Bruker SHELXTL'
_computing_structure_refinement 'SHELXS-97 (Sheldrick, 2008)'
_computing_structure_solution Sir2011
_diffrn_ambient_temperature 100(2)
_diffrn_detector_area_resol_mean 512
_diffrn_detector_type '4K CCD area detector APEX II'
_diffrn_measured_fraction_theta_full 1.000
_diffrn_measured_fraction_theta_max 0.898
_diffrn_measurement_device_type 'APEX DUO Kappa 4-axis goniometer'
_diffrn_measurement_method
;
 Fullsphere data collection, phi and omega scans
;
_diffrn_measurement_specimen_support 'magnetic support whith MicroMount'
_diffrn_radiation_monochromator 'Quazar MX Multilayer Optics'
_diffrn_radiation_type MoK\a
_diffrn_radiation_wavelength 0.71073
_diffrn_reflns_av_R_equivalents 0.0443
_diffrn_reflns_av_sigmaI/netI 0.0564
_diffrn_reflns_limit_h_max 17
_diffrn_reflns_limit_h_min -18
_diffrn_reflns_limit_k_max 32
_diffrn_reflns_limit_k_min 0
_diffrn_reflns_limit_l_max 29
_diffrn_reflns_limit_l_min 0
_diffrn_reflns_number 17332
_diffrn_reflns_theta_full 25.00
_diffrn_reflns_theta_max 30.07
_diffrn_reflns_theta_min 1.34
_diffrn_source 'Micorfocus source E025 IuS'
_diffrn_source_current 0.6
_diffrn_source_power 50
_diffrn_source_size '0.2 mm x 0.2 mm fine focus'
_diffrn_source_type 'Bruker APEX DUO'
_exptl_absorpt_coefficient_mu 0.267
_exptl_absorpt_correction_T_max 0.9920
_exptl_absorpt_correction_T_min 0.9610
_exptl_absorpt_correction_type empirical
_exptl_absorpt_process_details
; 
 TWINABS Version 2008/0 Bruker-Nonius
 Blessing, Acta Cryst. (1995) A51 33-38
;
_exptl_crystal_colour colourless
_exptl_crystal_density_diffrn 1.366
_exptl_crystal_description plate
_exptl_crystal_F_000 2576
_exptl_crystal_size_max 0.15
_exptl_crystal_size_mid 0.15
_exptl_crystal_size_min 0.03
_refine_diff_density_max 0.985
_refine_diff_density_min -1.064
_refine_diff_density_rms 0.098
_refine_ls_extinction_method none
_refine_ls_goodness_of_fit_ref 1.049
_refine_ls_hydrogen_treatment noref
_refine_ls_matrix_type full
_refine_ls_number_parameters 974
_refine_ls_number_reflns 17395
_refine_ls_number_restraints 734
_refine_ls_restrained_S_all 1.054
_refine_ls_R_factor_all 0.0989
_refine_ls_R_factor_gt 0.0729
_refine_ls_shift/su_max 0.001
_refine_ls_shift/su_mean 0.000
_refine_ls_structure_factor_coef Fsqd
_refine_ls_weighting_details 'calc w=1/[\s^2^(Fo^2^)+(0.1079P)^2^+8.9334P] where P=(Fo^2^+2Fc^2^)/3'
_refine_ls_weighting_scheme calc
_refine_ls_wR_factor_gt 0.1982
_refine_ls_wR_factor_ref 0.2147
_reflns_number_gt 12977
_reflns_number_total 17395
_reflns_threshold_expression >2sigma(I)
_cod_data_source_file ja305684m_si_011.cif
_cod_data_source_block mo_2poio_1_05
_cod_original_formula_sum 'C67.50 H63.50 Cl3 N5.50 O7 P2'
_cod_database_code 4118488

loop_
_symmetry_equiv_pos_as_xyz
'x, y, z'
'-x+1/2, y+1/2, -z+1/2'
'-x, -y, -z'
'x-1/2, -y-1/2, z-1/2'

loop_
_atom_site_label
_atom_site_type_symbol
_atom_site_fract_x
_atom_site_fract_y
_atom_site_fract_z
_atom_site_U_iso_or_equiv
_atom_site_adp_type
_atom_site_occupancy
_atom_site_symmetry_multiplicity
_atom_site_calc_flag
_atom_site_refinement_flags
_atom_site_disorder_assembly
_atom_site_disorder_group
P1 P 0.39328(5) 0.29787(3) 0.62782(3) 0.02288(14) Uani 1 1 d . . .
P2 P 1.22366(5) 0.17987(3) 0.90808(3) 0.02057(14) Uani 1 1 d . . .
O1 O 0.3353(3) 0.25129(16) 0.59010(17) 0.0199(7) Uani 0.60 1 d PU A 1
O2 O 0.4306(4) 0.28942(16) 0.70466(18) 0.0386(10) Uani 0.60 1 d P A 1
O3 O 0.5065(4) 0.3151(2) 0.6115(3) 0.0336(11) Uani 0.60 1 d P A 1
O1' O 0.3369(5) 0.2571(3) 0.5719(3) 0.0234(12) Uani 0.40 1 d PU A 2
O2' O 0.3748(5) 0.2766(3) 0.6959(3) 0.0330(14) Uani 0.40 1 d P A 2
O3' O 0.5115(5) 0.3060(3) 0.6398(3) 0.0245(13) Uani 0.40 1 d P A 2
O4 O 1.16466(15) 0.23338(8) 0.88302(9) 0.0254(4) Uani 1 1 d . B .
O5 O 1.16781(14) 0.13866(8) 0.94935(9) 0.0243(4) Uani 1 1 d . . .
O6 O 1.24394(14) 0.13765(8) 0.85267(9) 0.0237(4) Uani 1 1 d . A .
N1 N 0.67348(15) 0.04486(9) 0.79033(9) 0.0157(4) Uani 1 1 d . . .
H1N H 0.7015 0.0721 0.7708 0.019 Uiso 1 1 calc R . .
N2 N 0.57228(15) 0.09893(9) 0.64388(9) 0.0157(4) Uani 1 1 d . A .
H2N H 0.6249 0.1183 0.6717 0.019 Uiso 1 1 calc R . .
N3 N 0.80959(15) 0.08292(8) 0.61297(9) 0.0141(4) Uani 1 1 d . A .
H3N H 0.8001 0.0937 0.6508 0.017 Uiso 1 1 calc R . .
N4 N 0.91399(15) 0.03141(8) 0.76036(9) 0.0148(4) Uani 1 1 d . A .
H4N H 0.8981 0.0688 0.7597 0.018 Uiso 1 1 calc R . .
C1 C 0.85438(18) 0.00992(10) 0.86227(11) 0.0166(4) Uani 1 1 d . . .
C2 C 0.73221(19) 0.00817(10) 0.83901(11) 0.0175(4) Uani 1 1 d . . .
C3 C 0.6595(2) -0.02844(11) 0.85558(14) 0.0248(5) Uani 1 1 d . . .
H3 H 0.6767 -0.0588 0.8875 0.030 Uiso 1 1 calc R . .
C4 C 0.5541(2) -0.01289(12) 0.81656(14) 0.0258(5) Uani 1 1 d . . .
H4 H 0.4882 -0.0308 0.8178 0.031 Uiso 1 1 calc R . .
C5 C 0.56425(18) 0.03275(11) 0.77655(12) 0.0190(5) Uani 1 1 d . . .
C6 C 0.47983(18) 0.07063(11) 0.72994(12) 0.0180(4) Uani 1 1 d . . .
C7 C 0.49134(18) 0.06930(10) 0.66090(12) 0.0180(4) Uani 1 1 d . A .
C8 C 0.42809(19) 0.04346(12) 0.60467(13) 0.0236(5) Uani 1 1 d . . .
H8 H 0.3666 0.0195 0.6015 0.028 Uiso 1 1 calc R A .
C9 C 0.47092(19) 0.05892(11) 0.55179(12) 0.0218(5) Uani 1 1 d . . .
H9 H 0.4433 0.0470 0.5072 0.026 Uiso 1 1 calc R . .
C10 C 0.55952(17) 0.09414(10) 0.57724(11) 0.0165(4) Uani 1 1 d . . .
C11 C 0.63250(18) 0.12649(10) 0.54395(11) 0.0169(4) Uani 1 1 d . A .
C12 C 0.73743(18) 0.09327(10) 0.55227(11) 0.0163(4) Uani 1 1 d . . .
C13 C 0.7808(2) 0.06946(14) 0.50627(12) 0.0296(6) Uani 1 1 d . . .
H13 H 0.7491 0.0698 0.4599 0.036 Uiso 1 1 calc R . .
C14 C 0.8823(2) 0.04400(14) 0.54044(13) 0.0312(6) Uani 1 1 d . . .
H14 H 0.9299 0.0240 0.5209 0.037 Uiso 1 1 calc R A .
C15 C 0.89899(18) 0.05329(10) 0.60603(11) 0.0168(4) Uani 1 1 d . A .
C16 C 0.99428(17) 0.03732(10) 0.66412(11) 0.0155(4) Uani 1 1 d . . .
C17 C 0.95803(17) 0.00401(10) 0.71579(11) 0.0158(4) Uani 1 1 d . A .
C18 C 0.9673(2) -0.05412(11) 0.73252(13) 0.0217(5) Uani 1 1 d . . .
H18 H 0.9938 -0.0840 0.7102 0.026 Uiso 1 1 calc R A .
C19 C 0.9304(2) -0.06161(11) 0.78898(13) 0.0218(5) Uani 1 1 d . . .
H19 H 0.9281 -0.0974 0.8112 0.026 Uiso 1 1 calc R . .
C20 C 0.89857(18) -0.00799(10) 0.80576(11) 0.0167(4) Uani 1 1 d . . .
C21 C 0.89867(18) 0.07052(10) 0.88832(11) 0.0169(4) Uani 1 1 d . . .
C22 C 1.01113(19) 0.07984(11) 0.90405(11) 0.0187(5) Uani 1 1 d . . .
H22 H 1.0571 0.0500 0.8961 0.022 Uiso 1 1 calc R . .
C23 C 1.05448(19) 0.13235(11) 0.93101(11) 0.0206(5) Uani 1 1 d . . .
C24 C 0.9905(2) 0.17773(12) 0.94255(12) 0.0242(5) Uani 1 1 d . . .
H24 H 1.0219 0.2137 0.9608 0.029 Uiso 1 1 calc R . .
C25 C 0.8795(2) 0.16879(12) 0.92654(12) 0.0238(5) Uani 1 1 d . . .
H25 H 0.8338 0.1992 0.9335 0.029 Uiso 1 1 calc R A .
C26 C 0.8339(2) 0.11552(11) 0.90028(12) 0.0207(5) Uani 1 1 d . . .
H26 H 0.7579 0.1099 0.8905 0.025 Uiso 1 1 calc R . .
C27 C 0.48687(18) 0.13364(10) 0.75678(11) 0.0193(4) Uani 0.60 1 d PU A 1
C28 C 0.5314(5) 0.1439(2) 0.8245(2) 0.0184(9) Uani 0.60 1 d PU A 1
H28 H 0.5607 0.1122 0.8528 0.022 Uiso 0.60 1 calc PR A 1
C29 C 0.5336(4) 0.1997(3) 0.8508(3) 0.0217(9) Uani 0.60 1 d PU A 1
H29 H 0.5597 0.2051 0.8971 0.026 Uiso 0.60 1 calc PR A 1
C30 C 0.4982(4) 0.2472(2) 0.8105(3) 0.0212(9) Uani 0.60 1 d PU A 1
H30 H 0.4994 0.2853 0.8285 0.025 Uiso 0.60 1 calc PR A 1
C31 C 0.4610(4) 0.2383(2) 0.7433(3) 0.0209(8) Uani 0.60 1 d PU A 1
C32 C 0.4562(4) 0.1824(2) 0.7153(3) 0.0186(8) Uani 0.60 1 d PU A 1
H32 H 0.4325 0.1776 0.6689 0.022 Uiso 0.60 1 calc PR A 1
C27' C 0.48687(18) 0.13364(10) 0.75678(11) 0.0193(4) Uani 0.40 1 d PDU A 2
C28' C 0.5137(8) 0.1450(3) 0.8241(2) 0.0192(11) Uani 0.40 1 d PDU A 2
H28' H 0.5333 0.1139 0.8549 0.023 Uiso 0.40 1 calc PR A 2
C29' C 0.5114(7) 0.2024(3) 0.8461(3) 0.0214(11) Uani 0.40 1 d PDU A 2
H29' H 0.5381 0.2108 0.8917 0.026 Uiso 0.40 1 calc PR A 2
C30' C 0.4707(6) 0.2472(3) 0.8017(3) 0.0213(11) Uani 0.40 1 d PDU A 2
H30' H 0.4717 0.2866 0.8162 0.026 Uiso 0.40 1 calc PR A 2
C31' C 0.4286(6) 0.2329(2) 0.7360(3) 0.0212(10) Uani 0.40 1 d PDU A 2
C32' C 0.4310(6) 0.1765(2) 0.7132(3) 0.0197(11) Uani 0.40 1 d PDU A 2
H32' H 0.3953 0.1670 0.6687 0.024 Uiso 0.40 1 calc PR A 2
C33 C 0.65428(16) 0.18878(9) 0.57225(11) 0.0170(4) Uani 0.60 1 d PDU A 1
C34 C 0.5721(3) 0.22012(18) 0.5879(3) 0.0205(9) Uani 0.60 1 d PDU A 1
H34 H 0.5056 0.2017 0.5872 0.025 Uiso 0.60 1 calc PR A 1
C35 C 0.5892(3) 0.27918(17) 0.6047(3) 0.0211(9) Uani 0.60 1 d PDU A 1
C36 C 0.6936(3) 0.3023(2) 0.6240(4) 0.0214(8) Uani 0.60 1 d PDU A 1
H36 H 0.7080 0.3390 0.6456 0.026 Uiso 0.60 1 calc PR A 1
C37 C 0.7755(3) 0.27000(18) 0.6105(3) 0.0203(9) Uani 0.60 1 d PDU A 1
H37 H 0.8456 0.2867 0.6185 0.024 Uiso 0.60 1 calc PR A 1
C38 C 0.7572(3) 0.21377(18) 0.5857(3) 0.0185(9) Uani 0.60 1 d PDU A 1
H38 H 0.8150 0.1921 0.5777 0.022 Uiso 0.60 1 calc PR A 1
C33' C 0.65428(16) 0.18878(9) 0.57225(11) 0.0170(4) Uani 0.40 1 d PDU A 2
C34' C 0.5665(4) 0.2217(3) 0.5790(5) 0.0202(11) Uani 0.40 1 d PDU A 2
H34' H 0.4941 0.2094 0.5591 0.024 Uiso 0.40 1 calc PR A 2
C35' C 0.5888(5) 0.2732(3) 0.6162(4) 0.0203(11) Uani 0.40 1 d PDU A 2
C36' C 0.6830(5) 0.3044(3) 0.6189(6) 0.0214(10) Uani 0.40 1 d PDU A 2
H36' H 0.6902 0.3444 0.6313 0.026 Uiso 0.40 1 calc PR A 2
C37' C 0.7654(5) 0.2748(2) 0.6028(5) 0.0201(10) Uani 0.40 1 d PDU A 2
H37' H 0.8329 0.2938 0.6081 0.024 Uiso 0.40 1 calc PR A 2
C38' C 0.7521(4) 0.2181(3) 0.5791(5) 0.0177(10) Uani 0.40 1 d PDU A 2
H38' H 0.8096 0.1990 0.5674 0.021 Uiso 0.40 1 calc PR A 2
C39 C 1.05898(17) 0.09199(9) 0.69448(10) 0.0156(4) Uani 1 1 d D A .
C40 C 1.0659(2) 0.14004(11) 0.65563(12) 0.0252(5) Uani 1 1 d D . .
H40 H 1.0252 0.1406 0.6105 0.030 Uiso 1 1 calc R A .
C41 C 1.1320(2) 0.18742(12) 0.68235(12) 0.0309(6) Uani 1 1 d D A .
H41 H 1.1372 0.2195 0.6550 0.037 Uiso 1 1 calc R . .
C42 C 1.1903(2) 0.18821(11) 0.74846(12) 0.0276(6) Uani 1 1 d D . .
H42 H 1.2343 0.2207 0.7671 0.033 Uiso 1 1 calc R A .
C43 C 1.18218(18) 0.14024(10) 0.78639(11) 0.0197(5) Uani 1 1 d D A .
C44 C 1.11967(17) 0.09220(10) 0.76065(10) 0.0162(4) Uani 1 1 d D . .
H44 H 1.1179 0.0594 0.7878 0.019 Uiso 1 1 calc R A .
C45 C 0.33250(19) 0.36832(11) 0.62130(13) 0.0202(5) Uani 1 1 d . A .
C46 C 0.2976(2) 0.39172(12) 0.67210(13) 0.0242(5) Uani 1 1 d . . .
H46 H 0.3086 0.3708 0.7122 0.029 Uiso 1 1 calc R A .
C47 C 0.2465(2) 0.44576(13) 0.66428(15) 0.0308(6) Uani 1 1 d . A .
H47 H 0.2224 0.4617 0.6990 0.037 Uiso 1 1 calc R . .
C48 C 0.2305(2) 0.47648(12) 0.60618(16) 0.0301(6) Uani 1 1 d . . .
H48 H 0.1958 0.5135 0.6011 0.036 Uiso 1 1 calc R A .
C49 C 0.2651(2) 0.45324(13) 0.55546(16) 0.0335(6) Uani 1 1 d . A .
H49 H 0.2538 0.4741 0.5153 0.040 Uiso 1 1 calc R . .
C50 C 0.3163(2) 0.39944(13) 0.56330(14) 0.0310(6) Uani 1 1 d . . .
H50 H 0.3406 0.3837 0.5285 0.037 Uiso 1 1 calc R A .
C51 C 1.3545(4) 0.1889(2) 0.9622(4) 0.0282(8) Uani 0.70 1 d PDU B 1
C52 C 1.3943(3) 0.2457(2) 0.9695(3) 0.0314(8) Uani 0.70 1 d PDU B 1
H52 H 1.3504 0.2772 0.9479 0.038 Uiso 0.70 1 calc PR B 1
C53 C 1.5009(3) 0.2558(2) 1.0094(3) 0.0372(9) Uani 0.70 1 d PDU B 1
H53 H 1.5285 0.2944 1.0163 0.045 Uiso 0.70 1 calc PR B 1
C54 C 1.5647(3) 0.2091(2) 1.0386(2) 0.0420(10) Uani 0.70 1 d PDU B 1
H54 H 1.6372 0.2160 1.0644 0.050 Uiso 0.70 1 calc PR B 1
C55 C 1.5260(3) 0.1538(2) 1.0310(2) 0.0413(10) Uani 0.70 1 d PDU B 1
H55 H 1.5705 0.1225 1.0527 0.050 Uiso 0.70 1 calc PR B 1
C56 C 1.4214(3) 0.1425(2) 0.9918(3) 0.0360(10) Uani 0.70 1 d PDU B 1
H56 H 1.3955 0.1035 0.9851 0.043 Uiso 0.70 1 calc PR B 1
C51' C 1.3581(9) 0.1856(4) 0.9635(10) 0.0302(13) Uani 0.30 1 d PDU B 2
C52' C 1.4130(8) 0.2385(4) 0.9773(7) 0.0320(12) Uani 0.30 1 d PDU B 2
H52' H 1.3808 0.2736 0.9569 0.038 Uiso 0.30 1 calc PR B 2
C53' C 1.5178(8) 0.2390(4) 1.0224(6) 0.0348(13) Uani 0.30 1 d PDU B 2
H53' H 1.5585 0.2742 1.0308 0.042 Uiso 0.30 1 calc PR B 2
C54' C 1.5603(7) 0.1880(4) 1.0540(6) 0.0376(14) Uani 0.30 1 d PDU B 2
H54' H 1.6304 0.1886 1.0846 0.045 Uiso 0.30 1 calc PR B 2
C55' C 1.5047(7) 0.1371(4) 1.0425(5) 0.0368(14) Uani 0.30 1 d PDU B 2
H55' H 1.5367 0.1024 1.0642 0.044 Uiso 0.30 1 calc PR B 2
C56' C 1.4009(7) 0.1353(4) 0.9990(6) 0.0337(13) Uani 0.30 1 d PDU B 2
H56' H 1.3596 0.1003 0.9933 0.040 Uiso 0.30 1 calc PR B 2
C57 C 0.8950(2) -0.03370(11) 0.91946(12) 0.0218(5) Uani 1 1 d . . .
H57A H 0.8704 -0.0212 0.9570 0.033 Uiso 1 1 calc R A .
H57B H 0.9744 -0.0350 0.9325 0.033 Uiso 1 1 calc R . .
H57C H 0.8662 -0.0726 0.9052 0.033 Uiso 1 1 calc R . .
C58 C 0.36633(19) 0.04791(12) 0.72820(14) 0.0259(5) Uani 1 1 d . A .
H58A H 0.3110 0.0720 0.6981 0.039 Uiso 1 1 calc R . .
H58B H 0.3572 0.0499 0.7725 0.039 Uiso 1 1 calc R . .
H58C H 0.3586 0.0073 0.7129 0.039 Uiso 1 1 calc R . .
C59 C 0.5744(2) 0.13200(12) 0.46963(12) 0.0237(5) Uani 1 1 d . . .
H59A H 0.6192 0.1551 0.4485 0.036 Uiso 1 1 calc R A .
H59B H 0.5043 0.1513 0.4634 0.036 Uiso 1 1 calc R . .
H59C H 0.5629 0.0930 0.4498 0.036 Uiso 1 1 calc R . .
C60 C 1.07218(18) -0.00181(11) 0.63934(12) 0.0198(5) Uani 1 1 d . A .
H60A H 1.1330 -0.0137 0.6767 0.030 Uiso 1 1 calc R . .
H60B H 1.0997 0.0200 0.6077 0.030 Uiso 1 1 calc R . .
H60C H 1.0333 -0.0366 0.6179 0.030 Uiso 1 1 calc R . .
O1U O 0.77504(14) 0.14005(7) 0.73509(8) 0.0187(3) Uani 1 1 d . . .
C1U C 0.8031(2) 0.18995(11) 0.75512(11) 0.0200(5) Uani 1 1 d . . .
C2U C 0.73385(19) 0.22631(10) 0.77203(12) 0.0199(5) Uani 1 1 d . . .
H2U1 H 0.6647 0.2265 0.7373 0.030 Uiso 1 1 calc R . .
H2U2 H 0.7643 0.2658 0.7777 0.030 Uiso 1 1 calc R . .
H2U3 H 0.7220 0.2131 0.8134 0.030 Uiso 1 1 calc R . .
C3U C 0.9143(2) 0.21241(13) 0.76305(15) 0.0296(6) Uani 1 1 d . . .
H3U1 H 0.9647 0.1938 0.8013 0.044 Uiso 1 1 calc R . .
H3U2 H 0.9154 0.2548 0.7697 0.044 Uiso 1 1 calc R . .
H3U3 H 0.9360 0.2035 0.7234 0.044 Uiso 1 1 calc R . .
N1T N 0.1779(4) 0.65167(12) 0.1908(3) 0.105(2) Uani 1 1 d D . .
C1T C 0.1813(3) 0.60418(13) 0.1748(2) 0.0464(9) Uani 1 1 d D . .
C2T C 0.1864(2) 0.54473(12) 0.15477(15) 0.0316(6) Uani 1 1 d . . .
H2T1 H 0.2172 0.5204 0.1936 0.047 Uiso 1 1 calc R . .
H2T2 H 0.2323 0.5422 0.1251 0.047 Uiso 1 1 calc R . .
H2T3 H 0.1134 0.5309 0.1319 0.047 Uiso 1 1 calc R . .
C1S C 0.0951(3) 0.34805(16) 0.79661(17) 0.0402(7) Uani 1 1 d . . .
H1S1 H 0.0417 0.3749 0.8066 0.048 Uiso 1 1 calc R . .
H1S2 H 0.0910 0.3103 0.8185 0.048 Uiso 1 1 calc R . .
Cl1S Cl 0.06205(7) 0.33719(4) 0.71080(4) 0.04096(19) Uani 1 1 d D . .
Cl2S Cl 0.22580(8) 0.37741(5) 0.82794(4) 0.0527(2) Uani 1 1 d D . .
C1R C 1.2611(6) 0.6501(4) 0.9964(5) 0.0362(16) Uani 0.50 1 d PU . 1
H1R1 H 1.2863 0.6781 0.9684 0.043 Uiso 0.50 1 calc PR . 1
H1R2 H 1.1862 0.6385 0.9723 0.043 Uiso 0.50 1 calc PR . 1
Cl1R Cl 0.7584(2) 0.81569(10) 0.56605(11) 0.0645(6) Uani 0.50 1 d PDU . 1
Cl2R Cl 0.8423(2) 0.91070(12) 0.50787(12) 0.0881(9) Uani 0.50 1 d PDU . 1
N1V N 0.9581(8) 0.8591(4) 0.5825(4) 0.086(3) Uani 0.50 1 d PDU . 2
C1V C 0.9028(8) 0.8726(4) 0.5321(4) 0.083(3) Uani 0.50 1 d PDU . 2
C2V C 1.2764(13) 0.6343(7) 0.9985(9) 0.093(5) Uani 0.50 1 d PU . 2
H2U4 H 1.2367 0.6089 1.0208 0.140 Uiso 0.50 1 calc PR . 2
H2U5 H 1.2593 0.6231 0.9520 0.140 Uiso 0.50 1 calc PR . 2
H2U6 H 1.2552 0.6750 1.0018 0.140 Uiso 0.50 1 calc PR . 2

loop_
_atom_site_aniso_label
_atom_site_aniso_U_11
_atom_site_aniso_U_22
_atom_site_aniso_U_33
_atom_site_aniso_U_23
_atom_site_aniso_U_13
_atom_site_aniso_U_12
P1 0.0249(3) 0.0196(3) 0.0251(3) -0.0020(2) 0.0086(2) 0.0065(2)
P2 0.0169(3) 0.0235(3) 0.0193(3) -0.0042(2) 0.0020(2) -0.0032(2)
O1 0.0194(10) 0.0208(10) 0.0197(10) 0.0003(8) 0.0059(8) 0.0012(7)
O2 0.071(3) 0.0158(17) 0.0210(17) -0.0031(13) 0.000(2) 0.0145(19)
O3 0.0218(16) 0.0190(18) 0.065(3) -0.007(2) 0.021(2) 0.0029(13)
O1' 0.0226(14) 0.0234(14) 0.0241(14) -0.0005(9) 0.0065(9) 0.0008(9)
O2' 0.036(3) 0.027(3) 0.046(3) 0.014(2) 0.028(3) 0.014(2)
O3' 0.020(2) 0.022(3) 0.034(3) -0.010(3) 0.011(2) 0.000(2)
O4 0.0252(9) 0.0251(9) 0.0275(9) -0.0003(7) 0.0101(7) -0.0011(7)
O5 0.0194(8) 0.0275(9) 0.0227(9) 0.0014(7) 0.0007(7) -0.0038(7)
O6 0.0183(8) 0.0291(9) 0.0194(8) -0.0076(7) -0.0013(6) 0.0004(7)
N1 0.0147(8) 0.0152(9) 0.0178(9) 0.0029(7) 0.0058(7) -0.0030(7)
N2 0.0117(8) 0.0194(9) 0.0155(9) -0.0027(7) 0.0028(7) -0.0024(7)
N3 0.0148(8) 0.0175(9) 0.0101(8) -0.0022(7) 0.0036(6) 0.0028(7)
N4 0.0160(8) 0.0125(8) 0.0152(9) -0.0007(7) 0.0034(7) 0.0017(7)
C1 0.0175(10) 0.0148(10) 0.0164(10) 0.0019(8) 0.0031(8) -0.0017(8)
C2 0.0203(10) 0.0152(10) 0.0180(10) 0.0025(8) 0.0068(8) -0.0011(8)
C3 0.0225(11) 0.0207(12) 0.0335(14) 0.0108(10) 0.0117(10) 0.0002(9)
C4 0.0207(11) 0.0224(12) 0.0378(14) 0.0066(11) 0.0142(10) -0.0035(9)
C5 0.0157(10) 0.0193(11) 0.0236(11) -0.0010(9) 0.0083(9) -0.0035(8)
C6 0.0122(9) 0.0196(11) 0.0231(11) 0.0006(9) 0.0066(8) -0.0016(8)
C7 0.0127(9) 0.0194(11) 0.0220(11) -0.0018(9) 0.0053(8) -0.0004(8)
C8 0.0146(10) 0.0253(12) 0.0286(13) -0.0046(10) 0.0026(9) -0.0033(9)
C9 0.0172(10) 0.0255(12) 0.0199(11) -0.0066(9) 0.0006(9) -0.0001(9)
C10 0.0141(9) 0.0193(11) 0.0147(10) -0.0026(8) 0.0017(8) 0.0047(8)
C11 0.0141(9) 0.0223(11) 0.0132(10) -0.0011(8) 0.0019(8) 0.0041(8)
C12 0.0155(9) 0.0214(11) 0.0108(9) -0.0035(8) 0.0018(8) 0.0024(8)
C13 0.0241(12) 0.0495(17) 0.0129(11) -0.0088(11) 0.0015(9) 0.0144(12)
C14 0.0229(12) 0.0485(17) 0.0193(12) -0.0128(12) 0.0016(10) 0.0165(12)
C15 0.0131(9) 0.0201(11) 0.0163(10) -0.0033(9) 0.0029(8) 0.0037(8)
C16 0.0129(9) 0.0201(11) 0.0125(10) -0.0041(8) 0.0018(7) 0.0028(8)
C17 0.0124(9) 0.0172(10) 0.0164(10) -0.0038(8) 0.0018(8) 0.0013(8)
C18 0.0219(11) 0.0169(11) 0.0267(12) -0.0042(9) 0.0074(9) 0.0012(9)
C19 0.0214(11) 0.0164(11) 0.0260(12) 0.0036(9) 0.0040(9) 0.0013(9)
C20 0.0147(9) 0.0171(10) 0.0167(10) 0.0007(8) 0.0018(8) -0.0010(8)
C21 0.0198(10) 0.0187(11) 0.0122(10) 0.0008(8) 0.0047(8) -0.0028(8)
C22 0.0192(10) 0.0203(11) 0.0164(10) 0.0000(9) 0.0048(8) -0.0002(9)
C23 0.0203(11) 0.0258(12) 0.0144(10) 0.0007(9) 0.0030(8) -0.0023(9)
C24 0.0315(13) 0.0234(12) 0.0190(11) -0.0054(9) 0.0092(10) -0.0069(10)
C25 0.0285(12) 0.0241(12) 0.0213(12) -0.0021(10) 0.0115(10) 0.0015(10)
C26 0.0226(11) 0.0243(12) 0.0169(11) -0.0004(9) 0.0080(9) -0.0007(9)
C27 0.0160(8) 0.0222(9) 0.0230(9) 0.0005(8) 0.0107(7) 0.0016(8)
C28 0.0148(17) 0.0240(14) 0.0212(14) 0.0010(13) 0.0125(12) 0.0028(13)
C29 0.0158(18) 0.0283(15) 0.0229(15) -0.0014(13) 0.0082(13) 0.0060(14)
C30 0.0161(18) 0.0256(15) 0.0215(15) -0.0033(13) 0.0046(13) 0.0057(14)
C31 0.0150(17) 0.0223(14) 0.0243(15) 0.0005(13) 0.0040(14) 0.0061(14)
C32 0.0143(17) 0.0223(15) 0.0208(14) 0.0003(12) 0.0078(13) 0.0035(13)
C27' 0.0160(8) 0.0222(9) 0.0230(9) 0.0005(8) 0.0107(7) 0.0016(8)
C28' 0.016(2) 0.0248(17) 0.0215(17) 0.0013(16) 0.0124(17) 0.0018(17)
C29' 0.015(2) 0.0287(18) 0.0229(17) -0.0022(15) 0.0101(17) 0.0067(18)
C30' 0.015(2) 0.0256(17) 0.0254(18) -0.0001(16) 0.0085(17) 0.0078(18)
C31' 0.015(2) 0.0262(18) 0.0241(17) 0.0023(16) 0.0092(17) 0.0062(18)
C32' 0.016(2) 0.0241(18) 0.0226(17) 0.0029(15) 0.0108(17) 0.0034(18)
C33 0.0172(8) 0.0186(9) 0.0153(9) 0.0040(7) 0.0046(7) 0.0046(7)
C34 0.0162(13) 0.0207(14) 0.0230(18) 0.0000(14) 0.0029(13) 0.0045(13)
C35 0.0185(13) 0.0180(14) 0.0262(18) 0.0024(14) 0.0051(13) 0.0054(13)
C36 0.0197(14) 0.0167(14) 0.0255(17) 0.0030(14) 0.0027(14) 0.0018(12)
C37 0.0185(14) 0.0199(15) 0.0223(18) 0.0070(14) 0.0057(13) 0.0009(13)
C38 0.0196(13) 0.0194(15) 0.0184(17) 0.0060(14) 0.0086(13) 0.0040(13)
C33' 0.0172(8) 0.0186(9) 0.0153(9) 0.0040(7) 0.0046(7) 0.0046(7)
C34' 0.0162(16) 0.0208(18) 0.023(2) 0.0007(17) 0.0038(16) 0.0047(16)
C35' 0.0169(16) 0.0184(18) 0.025(2) 0.0028(17) 0.0047(16) 0.0040(16)
C36' 0.0212(18) 0.0172(18) 0.025(2) 0.0040(17) 0.0054(17) 0.0034(15)
C37' 0.0206(17) 0.0182(17) 0.022(2) 0.0081(17) 0.0069(17) 0.0015(16)
C38' 0.0191(16) 0.0196(18) 0.017(2) 0.0073(17) 0.0099(16) 0.0037(16)
C39 0.0134(9) 0.0192(11) 0.0147(10) -0.0033(8) 0.0048(8) 0.0005(8)
C40 0.0296(12) 0.0271(13) 0.0182(11) 0.0014(10) 0.0059(10) -0.0022(10)
C41 0.0398(15) 0.0271(14) 0.0255(13) 0.0031(11) 0.0091(11) -0.0102(11)
C42 0.0288(13) 0.0266(13) 0.0284(13) -0.0040(11) 0.0096(10) -0.0091(10)
C43 0.0148(10) 0.0262(12) 0.0173(10) -0.0047(9) 0.0034(8) 0.0005(9)
C44 0.0139(9) 0.0199(11) 0.0154(10) -0.0011(8) 0.0051(8) 0.0020(8)
C45 0.0191(10) 0.0165(11) 0.0268(12) -0.0016(9) 0.0094(9) 0.0040(8)
C46 0.0216(11) 0.0261(13) 0.0257(12) -0.0016(10) 0.0079(9) 0.0057(10)
C47 0.0284(13) 0.0313(14) 0.0329(14) -0.0083(12) 0.0088(11) 0.0111(11)
C48 0.0253(12) 0.0192(12) 0.0452(16) -0.0040(11) 0.0093(11) 0.0041(10)
C49 0.0370(15) 0.0278(14) 0.0402(16) 0.0109(12) 0.0183(13) 0.0048(12)
C50 0.0390(14) 0.0307(14) 0.0300(14) 0.0015(11) 0.0204(12) 0.0073(12)
C51 0.0153(13) 0.0439(16) 0.0235(14) -0.0164(14) 0.0027(12) -0.0025(12)
C52 0.0172(15) 0.0486(16) 0.0298(16) -0.0188(14) 0.0089(13) -0.0056(13)
C53 0.0191(15) 0.0567(19) 0.0353(19) -0.0264(16) 0.0071(13) -0.0071(15)
C54 0.0215(15) 0.065(2) 0.0360(19) -0.0254(17) 0.0024(14) -0.0005(16)
C55 0.0203(15) 0.0631(19) 0.0352(18) -0.0149(17) -0.0006(14) 0.0035(15)
C56 0.0195(16) 0.0535(17) 0.0310(17) -0.0124(15) 0.0009(14) 0.0026(14)
C51' 0.016(2) 0.047(2) 0.026(2) -0.017(2) 0.0035(19) -0.0022(18)
C52' 0.017(2) 0.049(2) 0.028(2) -0.018(2) 0.0043(19) -0.0042(19)
C53' 0.018(2) 0.053(2) 0.031(2) -0.019(2) 0.0035(19) -0.003(2)
C54' 0.020(2) 0.056(3) 0.033(3) -0.016(2) 0.002(2) 0.000(2)
C55' 0.019(2) 0.054(2) 0.033(2) -0.013(2) 0.000(2) 0.000(2)
C56' 0.016(2) 0.052(2) 0.030(2) -0.015(2) 0.002(2) 0.003(2)
C57 0.0256(11) 0.0208(11) 0.0179(11) 0.0071(9) 0.0045(9) 0.0009(9)
C58 0.0137(10) 0.0311(14) 0.0343(14) -0.0011(11) 0.0093(10) -0.0045(9)
C59 0.0194(11) 0.0354(14) 0.0132(10) 0.0005(10) -0.0003(8) 0.0069(10)
C60 0.0138(9) 0.0244(12) 0.0206(11) -0.0053(9) 0.0042(8) 0.0042(9)
O1U 0.0215(8) 0.0193(8) 0.0158(8) -0.0009(6) 0.0059(6) -0.0037(6)
C1U 0.0279(12) 0.0185(11) 0.0130(10) 0.0014(8) 0.0051(9) -0.0028(9)
C2U 0.0190(10) 0.0161(11) 0.0244(12) -0.0020(9) 0.0059(9) 0.0015(8)
C3U 0.0223(12) 0.0305(14) 0.0367(15) -0.0030(12) 0.0095(11) -0.0082(10)
N1T 0.065(3) 0.039(2) 0.177(5) -0.031(3) -0.021(3) 0.0114(18)
C1T 0.0311(15) 0.0288(16) 0.065(2) -0.0058(15) -0.0092(15) 0.0010(12)
C2T 0.0279(13) 0.0231(13) 0.0369(15) 0.0030(11) -0.0017(11) -0.0026(10)
C1S 0.0414(16) 0.0430(18) 0.0397(17) 0.0044(14) 0.0172(14) -0.0059(14)
Cl1S 0.0455(4) 0.0343(4) 0.0413(4) 0.0007(3) 0.0094(3) -0.0071(3)
Cl2S 0.0642(5) 0.0626(6) 0.0352(4) -0.0102(4) 0.0209(4) -0.0322(5)
C1R 0.025(3) 0.030(3) 0.049(3) -0.002(3) 0.003(2) -0.002(2)
Cl1R 0.0907(15) 0.0574(12) 0.0508(10) 0.0053(9) 0.0290(10) -0.0172(11)
Cl2R 0.1021(17) 0.0775(15) 0.0648(13) 0.0128(11) -0.0084(12) -0.0618(14)
N1V 0.095(4) 0.071(4) 0.083(4) -0.006(3) 0.010(3) -0.001(3)
C1V 0.075(4) 0.056(4) 0.082(4) -0.048(3) -0.035(3) 0.022(3)
C2V 0.086(6) 0.090(7) 0.097(6) 0.006(4) 0.015(4) -0.005(4)

loop_
_atom_type_symbol
_atom_type_description
_atom_type_scat_dispersion_real
_atom_type_scat_dispersion_imag
_atom_type_scat_source
C C 0.0033 0.0016 'International Tables Vol C Tables 4.2.6.8 and 6.1.1.4'
H H 0.0000 0.0000 'International Tables Vol C Tables 4.2.6.8 and 6.1.1.4'
N N 0.0061 0.0033 'International Tables Vol C Tables 4.2.6.8 and 6.1.1.4'
O O 0.0106 0.0060 'International Tables Vol C Tables 4.2.6.8 and 6.1.1.4'
P P 0.1023 0.0942 'International Tables Vol C Tables 4.2.6.8 and 6.1.1.4'
Cl Cl 0.1484 0.1585 'International Tables Vol C Tables 4.2.6.8 and 6.1.1.4'

loop_
_geom_angle_atom_site_label_1
_geom_angle_atom_site_label_2
_geom_angle_atom_site_label_3
_geom_angle
_geom_angle_site_symmetry_1
_geom_angle_site_symmetry_3
O1 P1 O3' 122.9(3) . .
O1 P1 O1' 15.6(3) . .
O3' P1 O1' 116.7(3) . .
O1 P1 O2 116.7(2) . .
O3' P1 O2 81.0(3) . .
O1' P1 O2 131.9(3) . .
O1 P1 O2' 95.1(3) . .
O3' P1 O2' 107.1(3) . .
O1' P1 O2' 110.7(3) . .
O2 P1 O2' 27.3(2) . .
O1 P1 O3 114.9(2) . .
O3' P1 O3 22.2(2) . .
O1' P1 O3 103.8(3) . .
O2 P1 O3 102.8(3) . .
O2' P1 O3 129.2(3) . .
O1 P1 C45 119.38(17) . .
O3' P1 C45 107.9(3) . .
O1' P1 C45 113.2(2) . .
O2 P1 C45 100.92(16) . .
O2' P1 C45 99.8(2) . .
O3 P1 C45 99.41(18) . .
O4 P2 O5 115.33(11) . .
O4 P2 O6 114.67(11) . .
O5 P2 O6 103.85(11) . .
O4 P2 C51 116.18(17) . .
O5 P2 C51 102.2(3) . .
O6 P2 C51 102.9(3) . .
O4 P2 C51' 118.7(3) . .
O5 P2 C51' 100.7(6) . .
O6 P2 C51' 101.3(7) . .
C51 P2 C51' 2.5(4) . .
C31 O2 P1 130.7(3) . .
C35 O3 P1 129.5(4) . .
C31' O2' P1 127.1(5) . .
C35' O3' P1 130.7(5) . .
C23 O5 P2 120.34(16) . .
C43 O6 P2 122.99(16) . .
C2 N1 C5 110.15(19) . .
C7 N2 C10 110.59(19) . .
C12 N3 C15 110.28(18) . .
C20 N4 C17 110.48(19) . .
C2 C1 C20 108.96(18) . .
C2 C1 C21 112.69(19) . .
C20 C1 C21 109.95(19) . .
C2 C1 C57 109.14(19) . .
C20 C1 C57 108.95(19) . .
C21 C1 C57 107.08(18) . .
C3 C2 N1 107.1(2) . .
C3 C2 C1 131.0(2) . .
N1 C2 C1 121.8(2) . .
C2 C3 C4 107.8(2) . .
C5 C4 C3 107.9(2) . .
C4 C5 N1 107.0(2) . .
C4 C5 C6 131.3(2) . .
N1 C5 C6 121.4(2) . .
C7 C6 C5 111.65(19) . .
C7 C6 C58 108.9(2) . .
C5 C6 C58 108.7(2) . .
C7 C6 C27 111.3(2) . .
C5 C6 C27 109.80(19) . .
C58 C6 C27 106.23(19) . .
C8 C7 N2 107.0(2) . .
C8 C7 C6 130.7(2) . .
N2 C7 C6 122.3(2) . .
C7 C8 C9 108.0(2) . .
C10 C9 C8 107.5(2) . .
C9 C10 N2 106.9(2) . .
C9 C10 C11 131.1(2) . .
N2 C10 C11 121.9(2) . .
C12 C11 C10 110.52(19) . .
C12 C11 C33 111.20(18) . .
C10 C11 C33 109.77(18) . .
C12 C11 C59 108.40(19) . .
C10 C11 C59 109.26(19) . .
C33 C11 C59 107.61(19) . .
C13 C12 N3 107.1(2) . .
C13 C12 C11 130.5(2) . .
N3 C12 C11 122.46(19) . .
C12 C13 C14 107.6(2) . .
C15 C14 C13 108.1(2) . .
C14 C15 N3 107.0(2) . .
C14 C15 C16 130.4(2) . .
N3 C15 C16 122.6(2) . .
C17 C16 C15 111.37(18) . .
C17 C16 C39 110.44(17) . .
C15 C16 C39 111.09(19) . .
C17 C16 C60 108.55(19) . .
C15 C16 C60 108.54(18) . .
C39 C16 C60 106.69(18) . .
C18 C17 N4 106.6(2) . .
C18 C17 C16 130.8(2) . .
N4 C17 C16 122.5(2) . .
C17 C18 C19 108.0(2) . .
C20 C19 C18 107.9(2) . .
C19 C20 N4 107.0(2) . .
C19 C20 C1 130.6(2) . .
N4 C20 C1 122.4(2) . .
C26 C21 C22 118.3(2) . .
C26 C21 C1 123.5(2) . .
C22 C21 C1 118.2(2) . .
C23 C22 C21 119.9(2) . .
C22 C23 C24 122.3(2) . .
C22 C23 O5 118.0(2) . .
C24 C23 O5 119.7(2) . .
C25 C24 C23 117.9(2) . .
C24 C25 C26 120.8(2) . .
C21 C26 C25 120.8(2) . .
C28 C27 C32 117.7(4) . .
C28 C27 C6 119.8(3) . .
C32 C27 C6 122.4(3) . .
C29 C28 C27 121.3(4) . .
C30 C29 C28 120.7(5) . .
C29 C30 C31 118.6(5) . .
C30 C31 C32 122.0(4) . .
C30 C31 O2 115.5(4) . .
C32 C31 O2 122.4(4) . .
C31 C32 C27 119.3(4) . .
C30' C29' C28' 120.6(5) . .
C31' C30' C29' 118.0(4) . .
O2' C31' C30' 115.9(5) . .
O2' C31' C32' 121.6(5) . .
C30' C31' C32' 122.2(4) . .
C34 C33 C38 118.8(3) . .
C34 C33 C11 120.1(2) . .
C38 C33 C11 121.0(2) . .
C33 C34 C35 118.8(3) . .
O3 C35 C36 116.8(4) . .
O3 C35 C34 122.0(4) . .
C36 C35 C34 120.7(3) . .
C37 C36 C35 117.8(3) . .
C36 C37 C38 121.2(3) . .
C37 C38 C33 120.4(3) . .
C36' C35' C34' 119.3(5) . .
C36' C35' O3' 113.4(5) . .
C34' C35' O3' 125.5(5) . .
C37' C36' C35' 117.3(4) . .
C36' C37' C38' 121.7(4) . .
C40 C39 C44 118.6(2) . .
C40 C39 C16 120.91(19) . .
C44 C39 C16 120.23(19) . .
C39 C40 C41 120.6(2) . .
C42 C41 C40 120.7(2) . .
C43 C42 C41 117.9(2) . .
C44 C43 C42 122.4(2) . .
C44 C43 O6 117.5(2) . .
C42 C43 O6 120.0(2) . .
C43 C44 C39 119.7(2) . .
C50 C45 C46 119.4(2) . .
C50 C45 P1 119.1(2) . .
C46 C45 P1 121.5(2) . .
C45 C46 C47 119.9(3) . .
C48 C47 C46 120.3(3) . .
C47 C48 C49 119.9(3) . .
C48 C49 C50 119.8(3) . .
C45 C50 C49 120.7(3) . .
C52 C51 C56 120.0(3) . .
C52 C51 P2 115.9(3) . .
C56 C51 P2 123.8(3) . .
C51 C52 C53 119.0(4) . .
C54 C53 C52 119.6(4) . .
C55 C54 C53 121.2(3) . .
C54 C55 C56 120.3(4) . .
C55 C56 C51 119.7(4) . .
C52' C51' C56' 120.3(6) . .
C52' C51' P2 122.6(6) . .
C56' C51' P2 116.6(6) . .
C51' C52' C53' 118.7(6) . .
C54' C53' C52' 119.4(6) . .
C55' C54' C53' 121.7(6) . .
C54' C55' C56' 120.2(6) . .
C55' C56' C51' 119.3(6) . .
O1U C1U C2U 120.9(2) . .
O1U C1U C3U 122.4(2) . .
C2U C1U C3U 116.6(2) . .
N1T C1T C2T 179.5(5) . .
Cl2S C1S Cl1S 111.53(18) . .
Cl1R C1R Cl2R 114.7(5) 4_676 4_676
N1V C1V C2V 132.6(14) . 4_575

loop_
_geom_bond_atom_site_label_1
_geom_bond_atom_site_label_2
_geom_bond_distance
_geom_bond_site_symmetry_2
P1 O1 1.412(4) .
P1 O3' 1.482(7) .
P1 O1' 1.521(6) .
P1 O2 1.573(4) .
P1 O2' 1.604(6) .
P1 O3 1.640(4) .
P1 C45 1.781(2) .
P2 O4 1.460(2) .
P2 O5 1.592(2) .
P2 O6 1.5994(19) .
P2 C51 1.759(4) .
P2 C51' 1.799(7) .
O2 C31 1.418(6) .
O3 C35 1.385(6) .
O2' C31' 1.367(8) .
O3' C35' 1.445(8) .
O5 C23 1.407(3) .
O6 C43 1.404(3) .
N1 C2 1.377(3) .
N1 C5 1.381(3) .
N2 C7 1.376(3) .
N2 C10 1.379(3) .
N3 C12 1.376(3) .
N3 C15 1.380(3) .
N4 C20 1.374(3) .
N4 C17 1.383(3) .
C1 C2 1.509(3) .
C1 C20 1.522(3) .
C1 C21 1.541(3) .
C1 C57 1.542(3) .
C2 C3 1.375(3) .
C3 C4 1.418(4) .
C4 C5 1.376(4) .
C5 C6 1.516(3) .
C6 C7 1.513(3) .
C6 C58 1.542(3) .
C6 C27 1.544(3) .
C7 C8 1.371(3) .
C8 C9 1.428(4) .
C9 C10 1.376(3) .
C10 C11 1.519(3) .
C11 C12 1.517(3) .
C11 C33 1.542(3) .
C11 C59 1.544(3) .
C12 C13 1.368(3) .
C13 C14 1.425(3) .
C14 C15 1.362(3) .
C15 C16 1.514(3) .
C16 C17 1.514(3) .
C16 C39 1.539(3) .
C16 C60 1.545(3) .
C17 C18 1.374(3) .
C18 C19 1.419(4) .
C19 C20 1.373(3) .
C21 C26 1.394(3) .
C21 C22 1.407(3) .
C22 C23 1.379(3) .
C23 C24 1.391(4) .
C24 C25 1.388(4) .
C25 C26 1.398(4) .
C27 C28 1.405(6) .
C27 C32 1.407(6) .
C28 C29 1.390(7) .
C29 C30 1.378(7) .
C30 C31 1.382(7) .
C31 C32 1.404(7) .
C28' C29' 1.398(5) .
C29' C30' 1.390(4) .
C30' C31' 1.382(4) .
C31' C32' 1.383(4) .
C33 C34 1.396(3) .
C33 C38 1.396(3) .
C34 C35 1.400(4) .
C35 C36 1.393(4) .
C36 C37 1.382(4) .
C37 C38 1.386(4) .
C34' C35' 1.403(4) .
C35' C36' 1.394(4) .
C36' C37' 1.383(4) .
C37' C38' 1.385(4) .
C39 C40 1.392(3) .
C39 C44 1.397(3) .
C40 C41 1.396(3) .
C41 C42 1.388(3) .
C42 C43 1.383(3) .
C43 C44 1.380(3) .
C45 C50 1.384(4) .
C45 C46 1.388(4) .
C46 C47 1.389(4) .
C47 C48 1.382(4) .
C48 C49 1.383(4) .
C49 C50 1.385(4) .
C51 C52 1.390(5) .
C51 C56 1.398(5) .
C52 C53 1.411(5) .
C53 C54 1.382(7) .
C54 C55 1.355(7) .
C55 C56 1.390(5) .
C51' C52' 1.391(6) .
C51' C56' 1.400(6) .
C52' C53' 1.413(6) .
C53' C54' 1.380(8) .
C54' C55' 1.354(8) .
C55' C56' 1.391(6) .
O1U C1U 1.236(3) .
C1U C2U 1.341(3) .
C1U C3U 1.485(4) .
N1T C1T 1.144(4) .
C1T C2T 1.433(4) .
C1S Cl2S 1.757(3) .
C1S Cl1S 1.763(3) .
C1R Cl1R 1.680(9) 4_676
C1R Cl2R 1.717(8) 4_676
Cl1R C1R 1.680(9) 4_575
Cl2R C1R 1.717(9) 4_575
N1V C1V 1.144(4) .
C1V C2V 1.588(18) 4_575
C2V C1V 1.588(18) 4_676

loop_
_geom_torsion_atom_site_label_1
_geom_torsion_atom_site_label_2
_geom_torsion_atom_site_label_3
_geom_torsion_atom_site_label_4
_geom_torsion
O1 P1 O2 C31 31.9(6)
O3' P1 O2 C31 -90.4(6)
O1' P1 O2 C31 27.5(7)
O2' P1 O2 C31 72.7(7)
O3 P1 O2 C31 -94.7(6)
C45 P1 O2 C31 163.0(5)
O1 P1 O3 C35 -47.1(6)
O3' P1 O3 C35 69.5(10)
O1' P1 O3 C35 -58.9(6)
O2 P1 O3 C35 80.6(5)
O2' P1 O3 C35 73.2(6)
C45 P1 O3 C35 -175.8(5)
O1 P1 O2' C31' 78.2(7)
O3' P1 O2' C31' -48.5(7)
O1' P1 O2' C31' 79.7(7)
O2 P1 O2' C31' -65.9(7)
O3 P1 O2' C31' -50.0(8)
C45 P1 O2' C31' -160.8(6)
O1 P1 O3' C35' 2.7(9)
O1' P1 O3' C35' -13.9(9)
O2 P1 O3' C35' 118.7(7)
O2' P1 O3' C35' 110.8(7)
O3 P1 O3' C35' -72.3(10)
C45 P1 O3' C35' -142.6(7)
O4 P2 O5 C23 37.1(2)
O6 P2 O5 C23 -89.19(19)
C51 P2 O5 C23 164.1(3)
C51' P2 O5 C23 166.2(6)
O4 P2 O6 C43 -20.4(2)
O5 P2 O6 C43 106.33(19)
C51 P2 O6 C43 -147.5(3)
C51' P2 O6 C43 -149.5(5)
C5 N1 C2 C3 1.1(3)
C5 N1 C2 C1 177.6(2)
C20 C1 C2 C3 111.2(3)
C21 C1 C2 C3 -126.4(3)
C57 C1 C2 C3 -7.6(4)
C20 C1 C2 N1 -64.4(3)
C21 C1 C2 N1 58.0(3)
C57 C1 C2 N1 176.8(2)
N1 C2 C3 C4 -0.8(3)
C1 C2 C3 C4 -176.9(2)
C2 C3 C4 C5 0.3(3)
C3 C4 C5 N1 0.3(3)
C3 C4 C5 C6 -173.3(3)
C2 N1 C5 C4 -0.9(3)
C2 N1 C5 C6 173.6(2)
C4 C5 C6 C7 -124.0(3)
N1 C5 C6 C7 63.1(3)
C4 C5 C6 C58 -3.8(4)
N1 C5 C6 C58 -176.7(2)
C4 C5 C6 C27 112.0(3)
N1 C5 C6 C27 -60.9(3)
C10 N2 C7 C8 2.1(3)
C10 N2 C7 C6 -175.4(2)
C5 C6 C7 C8 107.9(3)
C58 C6 C7 C8 -12.2(4)
C27 C6 C7 C8 -129.0(3)
C5 C6 C7 N2 -75.2(3)
C58 C6 C7 N2 164.7(2)
C27 C6 C7 N2 47.9(3)
N2 C7 C8 C9 -1.2(3)
C6 C7 C8 C9 176.1(2)
C7 C8 C9 C10 -0.2(3)
C8 C9 C10 N2 1.4(3)
C8 C9 C10 C11 -175.7(2)
C7 N2 C10 C9 -2.2(3)
C7 N2 C10 C11 175.2(2)
C9 C10 C11 C12 -100.9(3)
N2 C10 C11 C12 82.3(3)
C9 C10 C11 C33 136.1(3)
N2 C10 C11 C33 -40.7(3)
C9 C10 C11 C59 18.3(3)
N2 C10 C11 C59 -158.5(2)
C15 N3 C12 C13 0.6(3)
C15 N3 C12 C11 -178.4(2)
C10 C11 C12 C13 118.7(3)
C33 C11 C12 C13 -119.1(3)
C59 C11 C12 C13 -1.0(4)
C10 C11 C12 N3 -62.6(3)
C33 C11 C12 N3 59.6(3)
C59 C11 C12 N3 177.7(2)
N3 C12 C13 C14 0.0(3)
C11 C12 C13 C14 178.9(3)
C12 C13 C14 C15 -0.6(4)
C13 C14 C15 N3 1.0(3)
C13 C14 C15 C16 -177.9(3)
C12 N3 C15 C14 -1.0(3)
C12 N3 C15 C16 178.0(2)
C14 C15 C16 C17 -127.6(3)
N3 C15 C16 C17 53.6(3)
C14 C15 C16 C39 108.9(3)
N3 C15 C16 C39 -69.9(3)
C14 C15 C16 C60 -8.1(4)
N3 C15 C16 C60 173.1(2)
C20 N4 C17 C18 1.8(2)
C20 N4 C17 C16 -173.81(19)
C15 C16 C17 C18 106.2(3)
C39 C16 C17 C18 -129.9(3)
C60 C16 C17 C18 -13.3(3)
C15 C16 C17 N4 -79.4(3)
C39 C16 C17 N4 44.6(3)
C60 C16 C17 N4 161.21(19)
N4 C17 C18 C19 -1.3(3)
C16 C17 C18 C19 173.9(2)
C17 C18 C19 C20 0.3(3)
C18 C19 C20 N4 0.8(3)
C18 C19 C20 C1 -178.9(2)
C17 N4 C20 C19 -1.6(2)
C17 N4 C20 C1 178.07(19)
C2 C1 C20 C19 -93.2(3)
C21 C1 C20 C19 142.8(2)
C57 C1 C20 C19 25.7(3)
C2 C1 C20 N4 87.1(2)
C21 C1 C20 N4 -36.8(3)
C57 C1 C20 N4 -153.9(2)
C2 C1 C21 C26 10.9(3)
C20 C1 C21 C26 132.7(2)
C57 C1 C21 C26 -109.1(2)
C2 C1 C21 C22 -172.5(2)
C20 C1 C21 C22 -50.7(3)
C57 C1 C21 C22 67.5(3)
C26 C21 C22 C23 0.5(3)
C1 C21 C22 C23 -176.3(2)
C21 C22 C23 C24 -1.1(4)
C21 C22 C23 O5 176.6(2)
P2 O5 C23 C22 108.8(2)
P2 O5 C23 C24 -73.5(3)
C22 C23 C24 C25 0.6(4)
O5 C23 C24 C25 -177.1(2)
C23 C24 C25 C26 0.7(4)
C22 C21 C26 C25 0.7(3)
C1 C21 C26 C25 177.3(2)
C24 C25 C26 C21 -1.3(4)
C7 C6 C27 C28 -148.1(3)
C5 C6 C27 C28 -24.0(4)
C58 C6 C27 C28 93.5(4)
C7 C6 C27 C32 27.8(4)
C5 C6 C27 C32 152.0(3)
C58 C6 C27 C32 -90.6(3)
C32 C27 C28 C29 7.4(7)
C6 C27 C28 C29 -176.4(4)
C27 C28 C29 C30 -4.2(8)
C28 C29 C30 C31 -0.3(8)
C29 C30 C31 C32 1.4(7)
C29 C30 C31 O2 -177.3(5)
P1 O2 C31 C30 174.9(4)
P1 O2 C31 C32 -3.7(8)
C30 C31 C32 C27 2.0(7)
O2 C31 C32 C27 -179.4(4)
C28 C27 C32 C31 -6.3(6)
C6 C27 C32 C31 177.7(3)
C28' C29' C30' C31' 2.6(12)
P1 O2' C31' C30' 129.3(7)
P1 O2' C31' C32' -56.9(10)
C29' C30' C31' O2' 170.4(7)
C29' C30' C31' C32' -3.3(12)
C12 C11 C33 C34 -160.6(3)
C10 C11 C33 C34 -37.9(4)
C59 C11 C33 C34 80.9(4)
C12 C11 C33 C38 16.3(4)
C10 C11 C33 C38 138.9(4)
C59 C11 C33 C38 -102.3(4)
C38 C33 C34 C35 11.9(8)
C11 C33 C34 C35 -171.1(4)
P1 O3 C35 C36 -148.1(5)
P1 O3 C35 C34 23.5(9)
C33 C34 C35 O3 170.5(5)
C33 C34 C35 C36 -18.3(9)
O3 C35 C36 C37 -172.6(6)
C34 C35 C36 C37 15.7(10)
C35 C36 C37 C38 -7.2(10)
C36 C37 C38 C33 1.3(9)
C34 C33 C38 C37 -3.7(8)
C11 C33 C38 C37 179.4(4)
P1 O3' C35' C36' 159.3(8)
P1 O3' C35' C34' -5.4(13)
C34' C35' C36' C37' -19.9(15)
O3' C35' C36' C37' 174.4(8)
C35' C36' C37' C38' 5.8(15)
C17 C16 C39 C40 -155.5(2)
C15 C16 C39 C40 -31.4(3)
C60 C16 C39 C40 86.7(3)
C17 C16 C39 C44 30.1(3)
C15 C16 C39 C44 154.2(2)
C60 C16 C39 C44 -87.7(2)
C44 C39 C40 C41 -0.1(4)
C16 C39 C40 C41 -174.6(2)
C39 C40 C41 C42 -1.5(4)
C40 C41 C42 C43 1.2(4)
C41 C42 C43 C44 0.6(4)
C41 C42 C43 O6 176.7(2)
P2 O6 C43 C44 -115.6(2)
P2 O6 C43 C42 68.1(3)
C42 C43 C44 C39 -2.2(4)
O6 C43 C44 C39 -178.3(2)
C40 C39 C44 C43 1.8(3)
C16 C39 C44 C43 176.4(2)
O1 P1 C45 C50 -68.9(3)
O3' P1 C45 C50 77.8(3)
O1' P1 C45 C50 -52.9(4)
O2 P1 C45 C50 161.8(3)
O2' P1 C45 C50 -170.6(3)
O3 P1 C45 C50 56.7(3)
O1 P1 C45 C46 108.7(3)
O3' P1 C45 C46 -104.5(3)
O1' P1 C45 C46 124.8(3)
O2 P1 C45 C46 -20.6(3)
O2' P1 C45 C46 7.1(3)
O3 P1 C45 C46 -125.7(3)
C50 C45 C46 C47 0.3(4)
P1 C45 C46 C47 -177.4(2)
C45 C46 C47 C48 -0.2(4)
C46 C47 C48 C49 0.2(4)
C47 C48 C49 C50 -0.4(4)
C46 C45 C50 C49 -0.5(4)
P1 C45 C50 C49 177.2(2)
C48 C49 C50 C45 0.5(5)
O4 P2 C51 C52 -7.6(8)
O5 P2 C51 C52 -134.0(6)
O6 P2 C51 C52 118.5(6)
C51' P2 C51 C52 170(25)
O4 P2 C51 C56 178.7(6)
O5 P2 C51 C56 52.3(8)
O6 P2 C51 C56 -55.2(8)
C51' P2 C51 C56 -3(24)
C56 C51 C52 C53 -2.8(11)
P2 C51 C52 C53 -176.8(5)
C51 C52 C53 C54 2.2(9)
C52 C53 C54 C55 -1.9(8)
C53 C54 C55 C56 2.1(8)
C54 C55 C56 C51 -2.7(9)
C52 C51 C56 C55 3.1(11)
P2 C51 C56 C55 176.5(5)
O4 P2 C51' C52' -8(2)
O5 P2 C51' C52' -134.8(18)
O6 P2 C51' C52' 118.6(18)
C51 P2 C51' C52' -10(23)
O4 P2 C51' C56' 164.5(13)
O5 P2 C51' C56' 37.6(17)
O6 P2 C51' C56' -69.0(17)
C51 P2 C51' C56' 162(26)
C56' C51' C52' C53' 7(3)
P2 C51' C52' C53' 179.0(14)
C51' C52' C53' C54' -3(2)
C52' C53' C54' C55' 1(2)
C53' C54' C55' C56' -1(2)
C54' C55' C56' C51' 5(2)
C52' C51' C56' C55' -8(3)
P2 C51' C56' C55' 179.8(12)
